data_7106632
loop_
_publ_author_name
'Jian Zhang'
'Hoi-Shan Chan'
'Zuowei Xie'

_publ_section_title
;
 Selective cage boron/carbon extrusion reaction of 13-vertex carborane
 m-1,2-(CH2)3-1,2-C2B11H11: formation of nido-CB10, closo-CB10, and
 closo-C2B10 species
;
_journal_name_full Chem.Commun.
_journal_page_first 8082
_journal_paper_doi 10.1039/c1cc12023a
_journal_volume 47
_journal_year 2011
_chemical_formula_sum 'C15 H27 B11 N2'
_chemical_formula_weight 354.30
_chemical_name_systematic
;
?
;
_space_group_IT_number 19
_symmetry_cell_setting orthorhombic
_symmetry_space_group_name_Hall 'P 2ac 2ab'
_symmetry_space_group_name_H-M 'P 21 21 21'
_atom_sites_solution_hydrogens geom
_atom_sites_solution_primary direct
_atom_sites_solution_secondary difmap
_audit_creation_method SHELXL-97
_cell_angle_alpha 90.00
_cell_angle_beta 90.00
_cell_angle_gamma 90.00
_cell_formula_units_Z 4
_cell_length_a 9.2420(15)
_cell_length_b 12.376(2)
_cell_length_c 18.093(3)
_cell_measurement_reflns_used 183
_cell_measurement_temperature 296(2)
_cell_measurement_theta_max 15
_cell_measurement_theta_min 15
_cell_volume 2069.5(6)
_computing_cell_refinement 'BRUKER KAPPA APEXII DUO DIFFRACTOMETER'
_computing_data_collection 'BRUKER KAPPA APEXII DUO DIFFRACTOMETER'
_computing_data_reduction 'BRUKER KAPPA APEXII DUO DIFFRACTOMETER'
_computing_molecular_graphics 'SIEMENS SHELXTL'
_computing_publication_material 'SIEMENS SHELXTL'
_computing_structure_refinement 'SHELXL-97 (Sheldrick, 2008)'
_computing_structure_solution 'SHELXS-97 (Sheldrick, 2008)'
_diffrn_ambient_temperature 296(2)
_diffrn_measured_fraction_theta_full 1.000
_diffrn_measured_fraction_theta_max 1.000
_diffrn_measurement_device_type 'BRUKER KAPPA APEXII DUO DIFFRACTOMETER'
_diffrn_measurement_method 'PHI & OMEGA SCAN'
_diffrn_radiation_monochromator graphite
_diffrn_radiation_source 'fine-focus sealed tube'
_diffrn_radiation_type MoK\a
_diffrn_radiation_wavelength 0.71073
_diffrn_reflns_av_R_equivalents 0.1046
_diffrn_reflns_av_sigmaI/netI 0.1194
_diffrn_reflns_limit_h_max 11
_diffrn_reflns_limit_h_min -9
_diffrn_reflns_limit_k_max 13
_diffrn_reflns_limit_k_min -14
_diffrn_reflns_limit_l_max 21
_diffrn_reflns_limit_l_min -21
_diffrn_reflns_number 16530
_diffrn_reflns_theta_full 25.25
_diffrn_reflns_theta_max 25.25
_diffrn_reflns_theta_min 1.99
_exptl_absorpt_coefficient_mu 0.058
_exptl_absorpt_correction_T_max 0.7456
_exptl_absorpt_correction_T_min 0.4765
_exptl_absorpt_correction_type multi-scan
_exptl_crystal_colour colourless
_exptl_crystal_density_diffrn 1.137
_exptl_crystal_density_method 'not measured'
_exptl_crystal_description block
_exptl_crystal_F_000 744
_exptl_crystal_size_max 0.40
_exptl_crystal_size_mid 0.30
_exptl_crystal_size_min 0.20
_refine_diff_density_max 0.253
_refine_diff_density_min -0.190
_refine_diff_density_rms 0.040
_refine_ls_extinction_coef 0.0082(17)
_refine_ls_extinction_expression Fc^*^=kFc[1+0.001xFc^2^\l^3^/sin(2\q)]^-1/4^
_refine_ls_extinction_method SHELXL
_refine_ls_goodness_of_fit_ref 0.971
_refine_ls_hydrogen_treatment riding
_refine_ls_matrix_type full
_refine_ls_number_parameters 262
_refine_ls_number_reflns 3724
_refine_ls_number_restraints 0
_refine_ls_restrained_S_all 0.971
_refine_ls_R_factor_all 0.1639
_refine_ls_R_factor_gt 0.0581
_refine_ls_shift/su_max 0.000
_refine_ls_shift/su_mean 0.000
_refine_ls_structure_factor_coef Fsqd
_refine_ls_weighting_details 'calc w=1/[\s^2^(Fo^2^)+(0.0714P)^2^+0.0000P] where P=(Fo^2^+2Fc^2^)/3'
_refine_ls_weighting_scheme calc
_refine_ls_wR_factor_gt 0.1161
_refine_ls_wR_factor_ref 0.1558
_reflns_number_gt 1742
_reflns_number_total 3724
_reflns_threshold_expression >2sigma(I)
_cod_data_source_file c1cc12023a.txt
_cod_data_source_block 3
_cod_original_sg_symbol_H-M P2(1)2(1)2(1)
_cod_database_code 7106632

loop_
_symmetry_equiv_pos_as_xyz
'x, y, z'
'-x+1/2, -y, z+1/2'
'-x, y+1/2, -z+1/2'
'x+1/2, -y+1/2, -z'

loop_
_atom_site_label
_atom_site_type_symbol
_atom_site_fract_x
_atom_site_fract_y
_atom_site_fract_z
_atom_site_U_iso_or_equiv
_atom_site_adp_type
_atom_site_occupancy
_atom_site_symmetry_multiplicity
_atom_site_calc_flag
_atom_site_refinement_flags
_atom_site_disorder_assembly
_atom_site_disorder_group
N1 N 0.5983(4) 0.6194(3) 0.47151(18) 0.0518(9) Uani 1 1 d . . .
N2 N 0.6159(4) 0.6004(3) 0.61070(16) 0.0522(9) Uani 1 1 d . . .
C2 C 0.1784(4) 0.3970(3) 0.47991(18) 0.0474(10) Uani 1 1 d . . .
C11 C 0.1219(5) 0.3747(3) 0.5578(2) 0.0619(12) Uani 1 1 d . . .
H11A H 0.0604 0.4341 0.5731 0.074 Uiso 1 1 calc R . .
H11B H 0.0634 0.3096 0.5570 0.074 Uiso 1 1 calc R . .
C12 C 0.2410(6) 0.3612(4) 0.6126(2) 0.0864(16) Uani 1 1 d . . .
H12A H 0.1990 0.3577 0.6616 0.104 Uiso 1 1 calc R . .
H12B H 0.2887 0.2927 0.6033 0.104 Uiso 1 1 calc R . .
C13 C 0.3520(5) 0.4482(4) 0.6117(2) 0.0750(15) Uani 1 1 d . . .
H13A H 0.4232 0.4317 0.6495 0.090 Uiso 1 1 calc R . .
H13B H 0.3051 0.5152 0.6260 0.090 Uiso 1 1 calc R . .
C14 C 0.4340(4) 0.4687(3) 0.53799(18) 0.0518(11) Uani 1 1 d . . .
H14A H 0.5138 0.4166 0.5356 0.062 Uiso 1 1 calc R . .
C15 C 0.6993(5) 0.5564(4) 0.4418(2) 0.0658(13) Uani 1 1 d . . .
H15A H 0.7198 0.4906 0.4643 0.079 Uiso 1 1 calc R . .
C16 C 0.7735(5) 0.5839(5) 0.3801(3) 0.0913(18) Uani 1 1 d . . .
H16A H 0.8436 0.5378 0.3611 0.110 Uiso 1 1 calc R . .
C17 C 0.7448(7) 0.6788(6) 0.3464(3) 0.102(2) Uani 1 1 d . . .
H17A H 0.7938 0.6980 0.3035 0.122 Uiso 1 1 calc R . .
C18 C 0.6447(8) 0.7454(5) 0.3755(3) 0.098(2) Uani 1 1 d . . .
H18A H 0.6248 0.8113 0.3530 0.118 Uiso 1 1 calc R . .
C19 C 0.5715(5) 0.7154(4) 0.4390(3) 0.0743(14) Uani 1 1 d . . .
H19A H 0.5032 0.7618 0.4595 0.089 Uiso 1 1 calc R . .
C20 C 0.6237(5) 0.6962(4) 0.6432(2) 0.0597(12) Uani 1 1 d . . .
H20A H 0.5632 0.7511 0.6264 0.072 Uiso 1 1 calc R . .
C21 C 0.7162(5) 0.7182(4) 0.7000(2) 0.0654(13) Uani 1 1 d . . .
H21A H 0.7187 0.7866 0.7212 0.078 Uiso 1 1 calc R . .
C22 C 0.8058(5) 0.6375(4) 0.7255(2) 0.0687(13) Uani 1 1 d . . .
H22A H 0.8696 0.6501 0.7643 0.082 Uiso 1 1 calc R . .
C23 C 0.7987(6) 0.5384(4) 0.6925(2) 0.0757(15) Uani 1 1 d . . .
H23A H 0.8583 0.4826 0.7086 0.091 Uiso 1 1 calc R . .
C24 C 0.7031(5) 0.5213(4) 0.6354(2) 0.0694(14) Uani 1 1 d . . .
H24A H 0.6988 0.4535 0.6134 0.083 Uiso 1 1 calc R . .
B1 B 0.2506(5) 0.3027(4) 0.4283(3) 0.0511(13) Uani 1 1 d . . .
B3 B 0.3267(6) 0.2866(4) 0.3414(2) 0.0565(13) Uani 1 1 d . . .
H3 H 0.3717 0.2103 0.3204 0.068 Uiso 1 1 calc R . .
B4 B 0.3317(5) 0.4469(3) 0.4682(2) 0.0428(12) Uani 1 1 d . . .
B5 B 0.0751(6) 0.3916(4) 0.4111(2) 0.0560(14) Uani 1 1 d . . .
H5 H -0.0411 0.3756 0.4185 0.067 Uiso 1 1 calc R . .
B6 B 0.1599(6) 0.3316(4) 0.3287(3) 0.0637(15) Uani 1 1 d . . .
H6 H 0.0899 0.2850 0.2912 0.076 Uiso 1 1 calc R . .
B7 B 0.4178(5) 0.3844(4) 0.3832(2) 0.0486(12) Uani 1 1 d . . .
H7 H 0.5362 0.3757 0.3851 0.058 Uiso 1 1 calc R . .
B8 B 0.1692(5) 0.5120(3) 0.4351(2) 0.0503(12) Uani 1 1 d . . .
H8 H 0.1225 0.5881 0.4556 0.060 Uiso 1 1 calc R . .
B9 B 0.3088(5) 0.4153(4) 0.3049(2) 0.0531(13) Uani 1 1 d . . .
H9 H 0.3457 0.4362 0.2489 0.064 Uiso 1 1 calc R . .
B10 B 0.3270(5) 0.5096(4) 0.3787(2) 0.0465(12) Uani 1 1 d . . .
H10 H 0.3874 0.5850 0.3695 0.056 Uiso 1 1 calc R . .
B11 B 0.1494(5) 0.4745(4) 0.3403(2) 0.0531(13) Uani 1 1 d . . .
H11 H 0.0816 0.5246 0.3040 0.064 Uiso 1 1 calc R . .
B12 B 0.5033(6) 0.5852(4) 0.5419(2) 0.0539(13) Uani 1 1 d . . .
H12 H 0.399(4) 0.650(2) 0.5478(17) 0.048(9) Uiso 1 1 d . . .
H1 H 0.256(3) 0.224(3) 0.4526(18) 0.052(10) Uiso 1 1 d . . .

loop_
_atom_site_aniso_label
_atom_site_aniso_U_11
_atom_site_aniso_U_22
_atom_site_aniso_U_33
_atom_site_aniso_U_23
_atom_site_aniso_U_13
_atom_site_aniso_U_12
N1 0.057(3) 0.057(2) 0.0406(19) 0.0094(19) -0.0093(17) -0.0108(19)
N2 0.066(3) 0.058(2) 0.0319(17) 0.0016(18) -0.0093(16) -0.002(2)
C2 0.056(3) 0.053(2) 0.034(2) 0.001(2) 0.0083(19) -0.003(2)
C11 0.069(3) 0.073(3) 0.043(2) 0.011(2) 0.013(2) -0.012(2)
C12 0.095(4) 0.120(4) 0.044(3) 0.012(3) 0.010(3) -0.023(4)
C13 0.097(4) 0.099(3) 0.028(2) 0.004(2) 0.003(2) -0.024(3)
C14 0.065(3) 0.063(3) 0.028(2) 0.006(2) 0.0004(19) -0.005(2)
C15 0.060(4) 0.087(4) 0.051(3) 0.016(3) -0.007(2) -0.002(3)
C16 0.062(4) 0.161(6) 0.052(3) 0.017(4) -0.002(3) -0.006(4)
C17 0.089(5) 0.156(7) 0.061(4) 0.034(4) -0.013(3) -0.048(4)
C18 0.139(6) 0.085(4) 0.071(4) 0.041(4) -0.044(4) -0.053(4)
C19 0.094(4) 0.063(3) 0.066(3) 0.005(3) -0.031(3) -0.016(3)
C20 0.073(3) 0.060(3) 0.046(3) -0.003(2) -0.009(2) 0.000(2)
C21 0.084(4) 0.063(3) 0.049(3) -0.017(2) -0.011(2) -0.004(3)
C22 0.077(4) 0.080(3) 0.050(3) -0.004(3) -0.018(2) -0.001(3)
C23 0.083(4) 0.074(3) 0.069(3) -0.003(3) -0.034(3) 0.007(3)
C24 0.096(4) 0.060(3) 0.052(3) -0.010(2) -0.018(3) 0.010(3)
B1 0.056(3) 0.047(3) 0.051(3) -0.010(3) -0.004(2) -0.002(2)
B3 0.064(4) 0.062(3) 0.043(3) -0.011(2) -0.001(2) 0.006(3)
B4 0.053(3) 0.047(3) 0.028(2) 0.003(2) 0.001(2) -0.005(2)
B5 0.048(4) 0.068(3) 0.052(3) 0.007(3) -0.009(2) -0.006(3)
B6 0.074(4) 0.068(3) 0.049(3) -0.016(3) -0.009(3) -0.011(3)
B7 0.044(3) 0.065(3) 0.037(2) -0.002(2) 0.004(2) 0.002(2)
B8 0.062(4) 0.048(3) 0.041(2) 0.002(2) 0.002(2) 0.003(2)
B9 0.057(4) 0.072(3) 0.030(2) -0.006(2) -0.006(2) -0.001(3)
B10 0.054(3) 0.055(3) 0.031(2) 0.000(2) 0.000(2) -0.004(2)
B11 0.053(4) 0.066(3) 0.041(3) -0.004(3) -0.007(2) 0.003(3)
B12 0.058(4) 0.069(3) 0.035(3) 0.001(3) -0.006(2) -0.004(3)

loop_
_atom_type_symbol
_atom_type_description
_atom_type_scat_dispersion_real
_atom_type_scat_dispersion_imag
_atom_type_scat_source
C C 0.0033 0.0016 'International Tables Vol C Tables 4.2.6.8 and 6.1.1.4'
H H 0.0000 0.0000 'International Tables Vol C Tables 4.2.6.8 and 6.1.1.4'
B B 0.0013 0.0007 'International Tables Vol C Tables 4.2.6.8 and 6.1.1.4'
N N 0.0061 0.0033 'International Tables Vol C Tables 4.2.6.8 and 6.1.1.4'

loop_
_geom_angle_atom_site_label_1
_geom_angle_atom_site_label_2
_geom_angle_atom_site_label_3
_geom_angle
_geom_angle_site_symmetry_1
_geom_angle_site_symmetry_3
_geom_angle_publ_flag
C15 N1 C19 118.0(4) . . ?
C15 N1 B12 123.4(3) . . ?
C19 N1 B12 118.6(4) . . ?
C20 N2 C24 118.1(3) . . ?
C20 N2 B12 118.4(3) . . ?
C24 N2 B12 123.5(3) . . ?
C11 C2 B4 120.5(3) . . ?
C11 C2 B5 121.1(4) . . ?
B4 C2 B5 117.5(3) . . ?
C11 C2 B1 122.5(3) . . ?
B4 C2 B1 80.4(3) . . ?
B5 C2 B1 76.4(3) . . ?
C11 C2 B8 126.5(3) . . ?
B4 C2 B8 68.7(3) . . ?
B5 C2 B8 67.3(3) . . ?
B1 C2 B8 111.0(3) . . ?
C12 C11 C2 112.4(3) . . ?
C13 C12 C11 114.9(4) . . ?
C12 C13 C14 117.6(3) . . ?
C13 C14 B12 108.0(3) . . ?
C13 C14 B4 111.2(3) . . ?
B12 C14 B4 115.4(3) . . ?
N1 C15 C16 122.8(5) . . ?
C17 C16 C15 119.5(6) . . ?
C18 C17 C16 119.4(6) . . ?
C17 C18 C19 119.7(5) . . ?
N1 C19 C18 120.6(5) . . ?
N2 C20 C21 123.1(4) . . ?
C20 C21 C22 119.0(4) . . ?
C23 C22 C21 118.4(4) . . ?
C22 C23 C24 119.8(5) . . ?
N2 C24 C23 121.5(4) . . ?
C2 B1 B3 139.9(4) . . ?
C2 B1 B5 50.3(2) . . ?
B3 B1 B5 104.7(3) . . ?
C2 B1 B7 100.7(3) . . ?
B3 B1 B7 51.7(2) . . ?
B5 B1 B7 106.6(3) . . ?
C2 B1 B6 102.4(3) . . ?
B3 B1 B6 51.7(3) . . ?
B5 B1 B6 54.8(2) . . ?
B7 B1 B6 82.5(3) . . ?
C2 B1 B4 48.2(2) . . ?
B3 B1 B4 105.6(3) . . ?
B5 B1 B4 82.7(3) . . ?
B7 B1 B4 55.3(2) . . ?
B6 B1 B4 108.0(3) . . ?
B6 B3 B7 106.9(4) . . ?
B6 B3 B9 63.2(3) . . ?
B7 B3 B9 63.3(3) . . ?
B6 B3 B1 73.1(3) . . ?
B7 B3 B1 73.0(3) . . ?
B9 B3 B1 101.6(3) . . ?
C2 B4 C14 119.7(3) . . ?
C2 B4 B10 105.8(3) . . ?
C14 B4 B10 130.7(3) . . ?
C2 B4 B8 57.7(3) . . ?
C14 B4 B8 132.6(3) . . ?
B10 B4 B8 59.2(2) . . ?
C2 B4 B7 109.3(3) . . ?
C14 B4 B7 117.5(3) . . ?
B10 B4 B7 57.0(2) . . ?
B8 B4 B7 105.2(3) . . ?
C2 B4 B1 51.4(2) . . ?
C14 B4 B1 129.5(3) . . ?
B10 B4 B1 92.9(3) . . ?
B8 B4 B1 88.1(3) . . ?
B7 B4 B1 61.1(2) . . ?
C2 B5 B11 108.2(3) . . ?
C2 B5 B8 58.2(3) . . ?
B11 B5 B8 60.3(2) . . ?
C2 B5 B6 113.6(4) . . ?
B11 B5 B6 59.0(2) . . ?
B8 B5 B6 109.1(3) . . ?
C2 B5 B1 53.3(2) . . ?
B11 B5 B1 96.7(3) . . ?
B8 B5 B1 91.5(3) . . ?
B6 B5 B1 63.6(3) . . ?
B3 B6 B9 60.5(3) . . ?
B3 B6 B11 111.6(4) . . ?
B9 B6 B11 59.5(3) . . ?
B3 B6 B5 114.8(4) . . ?
B9 B6 B5 106.9(3) . . ?
B11 B6 B5 58.8(3) . . ?
B3 B6 B1 55.2(3) . . ?
B9 B6 B1 89.9(3) . . ?
B11 B6 B1 95.3(3) . . ?
B5 B6 B1 61.6(3) . . ?
B3 B7 B10 112.3(4) . . ?
B3 B7 B9 60.4(3) . . ?
B10 B7 B9 60.4(2) . . ?
B3 B7 B4 117.1(3) . . ?
B10 B7 B4 58.6(2) . . ?
B9 B7 B4 108.7(3) . . ?
B3 B7 B1 55.2(2) . . ?
B10 B7 B1 95.4(3) . . ?
B9 B7 B1 89.7(3) . . ?
B4 B7 B1 63.6(2) . . ?
C2 B8 B5 54.5(2) . . ?
C2 B8 B10 103.1(3) . . ?
B5 B8 B10 104.3(3) . . ?
C2 B8 B11 104.7(3) . . ?
B5 B8 B11 59.8(2) . . ?
B10 B8 B11 61.9(2) . . ?
C2 B8 B4 53.6(2) . . ?
B5 B8 B4 96.5(3) . . ?
B10 B8 B4 60.1(2) . . ?
B11 B8 B4 106.7(3) . . ?
B3 B9 B11 108.8(4) . . ?
B3 B9 B6 56.3(3) . . ?
B11 B9 B6 60.5(3) . . ?
B3 B9 B7 56.3(3) . . ?
B11 B9 B7 105.8(3) . . ?
B6 B9 B7 96.9(3) . . ?
B3 B9 B10 107.9(3) . . ?
B11 B9 B10 62.3(3) . . ?
B6 B9 B10 105.9(3) . . ?
B7 B9 B10 59.4(2) . . ?
B7 B10 B8 112.2(3) . . ?
B7 B10 B9 60.3(2) . . ?
B8 B10 B9 111.3(3) . . ?
B7 B10 B4 64.3(2) . . ?
B8 B10 B4 60.7(2) . . ?
B9 B10 B4 113.2(3) . . ?
B7 B10 B11 103.6(3) . . ?
B8 B10 B11 59.2(2) . . ?
B9 B10 B11 58.4(2) . . ?
B4 B10 B11 105.1(3) . . ?
B9 B11 B5 110.1(3) . . ?
B9 B11 B6 60.0(3) . . ?
B5 B11 B6 62.2(3) . . ?
B9 B11 B8 111.8(3) . . ?
B5 B11 B8 59.9(2) . . ?
B6 B11 B8 111.5(3) . . ?
B9 B11 B10 59.3(3) . . ?
B5 B11 B10 102.1(3) . . ?
B6 B11 B10 103.4(3) . . ?
B8 B11 B10 58.9(2) . . ?
C14 B12 N1 115.4(3) . . ?
C14 B12 N2 113.4(3) . . ?
N1 B12 N2 103.0(3) . . ?

loop_
_geom_bond_atom_site_label_1
_geom_bond_atom_site_label_2
_geom_bond_distance
_geom_bond_site_symmetry_2
_geom_bond_publ_flag
N1 C15 1.330(5) . ?
N1 C19 1.348(5) . ?
N1 B12 1.604(6) . ?
N2 C20 1.325(5) . ?
N2 C24 1.345(5) . ?
N2 B12 1.634(5) . ?
C2 C11 1.527(5) . ?
C2 B4 1.561(6) . ?
C2 B5 1.570(6) . ?
C2 B1 1.637(6) . ?
C2 B8 1.640(5) . ?
C11 C12 1.491(6) . ?
C12 C13 1.487(6) . ?
C13 C14 1.555(5) . ?
C14 B12 1.579(6) . ?
C14 B4 1.601(6) . ?
C15 C16 1.353(6) . ?
C16 C17 1.349(7) . ?
C17 C18 1.346(7) . ?
C18 C19 1.385(7) . ?
C20 C21 1.365(5) . ?
C21 C22 1.377(6) . ?
C22 C23 1.365(5) . ?
C23 C24 1.375(6) . ?
B1 B3 1.734(7) . ?
B1 B5 1.984(7) . ?
B1 B7 2.019(7) . ?
B1 B6 2.019(7) . ?
B1 B4 2.066(6) . ?
B3 B6 1.655(7) . ?
B3 B7 1.658(7) . ?
B3 B9 1.731(7) . ?
B4 B10 1.796(6) . ?
B4 B8 1.807(6) . ?
B4 B7 1.895(6) . ?
B5 B11 1.779(6) . ?
B5 B8 1.779(7) . ?
B5 B6 1.841(7) . ?
B6 B9 1.775(7) . ?
B6 B11 1.783(6) . ?
B7 B10 1.764(6) . ?
B7 B9 1.781(6) . ?
B8 B10 1.781(6) . ?
B8 B11 1.787(6) . ?
B9 B11 1.766(7) . ?
B9 B10 1.783(6) . ?
B10 B11 1.835(7) . ?
